data_2006793
loop_
_publ_author_name
'Maverick, Emily F.'
'Knobler, Carolyn B.'
'Trueblood, Kenneth N.'
'Ho, Siew Peng'

_publ_section_title
;
 Three Complexes of a [2.2]Cryptahemispherand
;
_journal_issue 12
_journal_name_full 'Acta Crystallographica Section C'
_journal_page_first 1822
_journal_page_last 1827
_journal_paper_doi 10.1107/S0108270197009530
_journal_volume 53
_journal_year 1997
_chemical_formula_iupac '[Na (C38 H52 N2 O7)]SCN'
_chemical_formula_sum 'C39 H52 N3 Na O7 S'
_chemical_formula_weight 729.89
_chemical_name_systematic
;36,37,38-Trimethoxy-5,10,15-trimethyl-22,25,30,33-tetraoxa-1,19-diazapentacyclo
 [17.8.8.1^3,7^.1^8,12^.1^13,17^]octatriaconta-3,5,7(36),8,10,12(37),13,15,
 17(38)-nonaene sodium thiocyanate clathrate
;
_space_group_IT_number 9
_symmetry_cell_setting monoclinic
_symmetry_space_group_name_Hall 'C -2yc'
_symmetry_space_group_name_H-M 'C 1 c 1'
_audit_creation_method SHELXL
_cell_angle_alpha 90.00
_cell_angle_beta 117.89(3)
_cell_angle_gamma 90.00
_cell_formula_units_Z 4
_cell_length_a 16.907(6)
_cell_length_b 12.543(4)
_cell_length_c 20.860(7)
_cell_measurement_reflns_used 14
_cell_measurement_temperature 296(2)
_cell_measurement_theta_max 14.6
_cell_measurement_theta_min 10.4
_cell_volume 3910(3)
_computing_cell_refinement 'Syntex P\=1 diffractometer software'
_computing_data_collection 'Syntex P\=1 diffractometer software'
_computing_data_reduction 'CARESS (UCLA Crystallographic Package, 1984)'
_computing_molecular_graphics 'SHELXTL (Sheldrick, 1995)'
_computing_publication_material 'local programs'
_computing_structure_refinement 'SHELXL93 (Sheldrick, 1993)'
_computing_structure_solution 'YZARC (Declercq, Germain & Woolfson, 1979)'
_diffrn_ambient_temperature 296(2)
_diffrn_measurement_device 'Syntex  P\=1'
_diffrn_measurement_method 'profiles from \q/2\q scans'
_diffrn_radiation_monochromator graphite
_diffrn_radiation_source 'fine-focus sealed tube'
_diffrn_radiation_type MoK\a
_diffrn_radiation_wavelength 0.71073
_diffrn_reflns_av_R_equivalents 'not known'
_diffrn_reflns_av_sigmaI/netI 0.0737
_diffrn_reflns_limit_h_max 20
_diffrn_reflns_limit_h_min 0
_diffrn_reflns_limit_k_max 14
_diffrn_reflns_limit_k_min 0
_diffrn_reflns_limit_l_max 21
_diffrn_reflns_limit_l_min -24
_diffrn_reflns_number 3875
_diffrn_reflns_theta_max 25.07
_diffrn_reflns_theta_min 2.07
_diffrn_standards_decay_% <1
_diffrn_standards_interval_count 97
_diffrn_standards_number 3
_exptl_absorpt_coefficient_mu 0.145
_exptl_absorpt_correction_type none
_exptl_crystal_colour colorless
_exptl_crystal_density_diffrn 1.240
_exptl_crystal_density_meas ?
_exptl_crystal_description chunk
_exptl_crystal_F_000 1556
_exptl_crystal_size_max 0.50
_exptl_crystal_size_mid 0.34
_exptl_crystal_size_min 0.26
_refine_diff_density_max 0.316
_refine_diff_density_min -0.251
_refine_ls_abs_structure_details 'Flack  (1983) parameter = 0.42(35)'
_refine_ls_abs_structure_Flack 0.4(4)
_refine_ls_extinction_method none
_refine_ls_goodness_of_fit_all 1.064
_refine_ls_goodness_of_fit_obs 1.201
_refine_ls_hydrogen_treatment
; H atoms riding; fixed C-H distances, <U^2^>~H~ = 1.2U~eq~(C),
  except for CH~3~ groups, for which factor was 1.5;
  CH~3~ groups rotating about C-C bond
;
_refine_ls_matrix_type full
_refine_ls_number_parameters 466
_refine_ls_number_reflns 3468
_refine_ls_number_restraints 2
_refine_ls_restrained_S_all 1.063
_refine_ls_restrained_S_obs 1.200
_refine_ls_R_factor_all 0.0951
_refine_ls_R_factor_obs .0548
_refine_ls_shift/esd_max 0.468
_refine_ls_shift/esd_mean 0.013
_refine_ls_structure_factor_coef Fsqd
_refine_ls_weighting_details 'w = 1/[\s^2^(Fo^2^)+(0.0717P)^2^] where P=(Fo^2^+2Fc^2^)/3'
_refine_ls_weighting_scheme calc
_refine_ls_wR_factor_all 0.1516
_refine_ls_wR_factor_obs .1354
_reflns_number_observed 2814
_reflns_number_total 3468
_reflns_observed_criterion >2sigma(I)
_cod_data_source_file fg1279.cif
_cod_data_source_block I
_cod_depositor_comments
;
The following automatic conversions were performed:
'_geom_bond_publ_flag' value 'No' changed to 'no' according to
'/home/saulius/struct/CIF-dictionaries/cif_core.dic' dictionary named
'cif_core.dic' version 2.4.1 from 2010-06-29 (72 times).

Automatic conversion script
Id: cif_fix_enum 1527 2010-12-29 10:47:43Z saulius 

The following automatic conversions were performed:

'_geom_bond_publ_flag' value 'No' changed to 'no' according to
/home/saulius/struct/CIF-dictionaries/cif_core.dic dictionary named
'cif_core.dic' version 2.4.1 from 2010-06-29 (72
times).

'_geom_contact_publ_flag' value 'No' changed to 'no'
according to /home/saulius/struct/CIF-dictionaries/cif_core.dic
dictionary named 'cif_core.dic' version 2.4.1 from 2010-06-29 (22
times).

'_geom_angle_publ_flag' value 'No' changed to 'no' according
to /home/saulius/struct/CIF-dictionaries/cif_core.dic dictionary
named 'cif_core.dic' version 2.4.1 from 2010-06-29 (70
times).

'_geom_torsion_publ_flag' value 'No' changed to 'no'
according to /home/saulius/struct/CIF-dictionaries/cif_core.dic
dictionary named 'cif_core.dic' version 2.4.1 from 2010-06-29 (92
times).

Automatic conversion script
Id: cif_fix_values 1715 2011-07-08 13:25:40Z adriana 

The following automatic conversions were performed:

'_exptl_crystal_density_meas' value 'not measured' was changed to '?'
- the value is perceived as not measured.

Automatic conversion script
Id: cif_fix_values 3008 2015-01-20 13:52:24Z robertas 

The following automatic conversions were performed:

'_refine_ls_weighting_scheme' value 'calc w =
1/[\s^2^(Fo^2^)+(0.0717P)^2^] where P=(Fo^2^+2Fc^2^)/3' was changed
to 'calc'. New tag '_refine_ls_weighting_details' was created. The
value of the new tag was set to 'w = 1/[\s^2^(Fo^2^)+(0.0717P)^2^]
where P=(Fo^2^+2Fc^2^)/3'.

Automatic conversion script
Id: cif_fix_values 3143 2015-03-26 13:38:13Z robertas 
;
_cod_original_cell_volume 3910(2)
_cod_original_sg_symbol_H-M 'C c'
_cod_database_code 2006793

loop_
_symmetry_equiv_pos_as_xyz
'x, y, z'
'x, -y, z+1/2'
'x+1/2, y+1/2, z'
'x+1/2, -y+1/2, z+1/2'

loop_
_atom_site_aniso_label
_atom_site_aniso_U_11
_atom_site_aniso_U_22
_atom_site_aniso_U_33
_atom_site_aniso_U_12
_atom_site_aniso_U_13
_atom_site_aniso_U_23
C1 .057(3) .051(3) .048(3) .012(3) .027(3) .008(3)
C2 .044(3) .052(3) .042(3) -.006(3) .016(2) .006(2)
C3 .062(4) .051(3) .045(3) -.007(3) .028(3) -.001(2)
C4 .060(4) .075(4) .057(3) -.020(3) .028(3) -.009(3)
C5 .051(3) .057(3) .043(3) -.004(3) .026(2) .005(3)
C6 .051(3) .052(3) .037(3) .000(3) .021(2) .006(2)
C7 .049(3) .053(3) .043(3) -.005(3) .019(2) -.004(3)
O8 .055(2) .066(3) .045(2) -.003(2) .020(2) -.010(2)
C9 .093(5) .065(4) .064(4) -.010(4) .034(4) -.014(3)
C10 .055(3) .040(3) .049(3) -.008(2) .029(3) -.004(2)
C11 .061(3) .050(3) .038(3) -.004(3) .021(3) .005(2)
C12 .074(4) .051(3) .048(3) -.022(3) .035(3) -.008(3)
C13 .095(5) .068(4) .062(4) -.031(4) .039(4) -.001(3)
C14 .052(3) .058(3) .049(3) -.013(3) .028(3) -.009(3)
C15 .051(3) .051(3) .040(3) -.006(3) .023(2) -.003(2)
C16 .051(3) .045(3) .039(3) -.004(2) .027(2) -.004(2)
O17 .058(2) .050(2) .043(2) -.008(2) .027(2) .001(2)
C18 .120(6) .055(4) .059(4) -.017(4) .044(4) .002(3)
C19 .049(3) .045(3) .050(3) -.006(2) .026(3) -.003(2)
C20 .045(3) .053(3) .055(3) -.009(3) .027(3) -.013(3)
C21 .049(3) .051(3) .062(4) -.009(3) .024(3) -.009(3)
C22 .049(3) .090(5) .078(4) .003(3) .028(3) -.011(4)
C23 .049(3) .056(3) .052(3) -.001(3) .012(3) -.009(3)
C24 .057(4) .055(3) .043(3) -.009(3) .016(3) -.008(3)
C25 .045(3) .049(3) .053(3) -.006(2) .026(3) -.005(2)
O26 .053(2) .053(2) .055(2) -.001(2) .027(2) -.004(2)
C27 .087(5) .068(5) .088(5) .003(4) .037(4) -.017(4)
C28 .053(3) .061(4) .060(3) .003(3) .026(3) .003(3)
N29 .067(3) .058(3) .054(3) -.005(3) .038(2) -.006(2)
C30 .070(4) .065(4) .065(4) -.011(3) .038(3) -.012(3)
C31 .089(5) .068(4) .066(4) -.012(4) .049(4) .001(3)
O32 .080(3) .061(3) .058(2) -.005(2) .036(2) .007(2)
C33 .093(5) .080(5) .069(4) -.019(4) .031(4) .019(4)
C34 .091(5) .053(4) .072(4) -.009(4) .024(4) .011(3)
O35 .080(3) .054(3) .088(3) -.008(2) .036(3) -.011(2)
C36 .094(5) .057(4) .083(5) -.005(4) .044(4) -.010(3)
C37 .086(5) .069(4) .068(4) .002(4) .033(4) .012(3)
C38 .081(4) .076(4) .071(4) .006(4) .053(4) -.011(3)
C39 .101(6) .053(4) .080(5) -.007(4) .052(5) -.010(3)
O40 .088(3) .069(3) .067(3) -.005(3) .037(3) -.011(2)
C41 .112(6) .089(5) .068(5) .000(5) .048(5) -.020(4)
C42 .102(6) .082(5) .079(5) -.011(5) .039(5) -.018(4)
O43 .086(3) .079(3) .078(3) -.010(3) .041(3) -.012(3)
C44 .124(7) .093(6) .069(5) -.001(5) .060(5) .006(4)
C45 .084(5) .110(6) .048(4) -.004(4) .032(3) .011(4)
N46 .069(3) .062(3) .048(3) -.005(3) .026(2) .000(2)
C47 .069(4) .072(4) .043(3) -.006(3) .020(3) -.002(3)
Na48 .097(2) .0494(14) .092(2) -.0099(13) .061(2) -.0036(12)
S49 .443(11) .215(6) .318(8) .115(6) .283(8) .120(6)
C50 .118(9) .143(10) .096(8) .043(7) .041(7) .013(7)
N51 .117(8) .177(11) .113(8) .028(7) -.001(6) -.001(8)

loop_
_atom_site_label
_atom_site_fract_x
_atom_site_fract_y
_atom_site_fract_z
_atom_site_U_iso_or_equiv
_atom_site_thermal_displace_type
_atom_site_calc_flag
_atom_site_refinement_flags
_atom_site_occupancy
_atom_site_disorder_group
_atom_site_type_symbol
C1 .8248(4) .1360(4) .8715(3) .0509(13) Uani d . 1 . C
C2 .7779(4) .0764(4) .8095(3) .0480(13) Uani d . 1 . C
H2 .7183 .0600 .7951 .058 Uiso calc R 1 . H
C3 .8166(4) .0400(5) .7676(3) .0515(13) Uani d . 1 . C
C4 .7648(4) -.0315(5) .7025(3) .064(2) Uani d . 1 . C
H4A .7020 -.0256 .6874 .095 Uiso calc R 1 . H
H4B .7835 -.1041 .7154 .095 Uiso calc R 1 . H
H4C .7763 -.0101 .6634 .095 Uiso calc R 1 . H
C5 .9037(4) .0657(4) .7884(3) .0490(13) Uani d . 1 . C
H5 .9300 .0425 .7604 .059 Uiso calc R 1 . H
C6 .9543(3) .1264(4) .8511(3) .0463(12) Uani d . 1 . C
C7 .9151(4) .1602(4) .8922(3) .0494(13) Uani d . 1 . C
O8 .9631(2) .2187(3) .9550(2) .0563(10) Uani d . 1 . O
C9 .9763(5) .3270(6) .9432(4) .075(2) Uani d . 1 . C
H9A 1.0058 .3633 .9889 .113 Uiso calc R 1 . H
H9B .9194 .3599 .9136 .113 Uiso calc R 1 . H
H9C 1.0126 .3311 .9190 .113 Uiso calc R 1 . H
C10 1.0492(3) .1526(4) .8738(3) .0458(13) Uani d . 1 . C
C11 1.0712(4) .2196(4) .8325(3) .0502(13) Uani d . 1 . C
H11 1.0264 .2440 .7883 .060 Uiso calc R 1 . H
C12 1.1594(4) .2519(4) .8555(3) .0551(15) Uani d . 1 . C
C13 1.1826(5) .3262(6) .8107(4) .074(2) Uani d . 1 . C
H13A 1.1569 .3003 .7617 .111 Uiso calc R 1 . H
H13B 1.2465 .3301 .8304 .111 Uiso calc R 1 . H
H13C 1.1593 .3959 .8110 .111 Uiso calc R 1 . H
C14 1.2234(4) .2160(5) .9227(3) .0518(13) Uani d . 1 . C
H14 1.2824 .2375 .9394 .062 Uiso calc R 1 . H
C15 1.2032(3) .1491(4) .9663(3) .0466(13) Uani d . 1 . C
C16 1.1160(3) .1156(4) .9400(3) .0427(12) Uani d . 1 . C
O17 1.0943(2) .0410(3) .9790(2) .0489(9) Uani d . 1 . O
C18 1.0831(5) -.0641(5) .9508(3) .077(2) Uani d . 1 . C
H18A 1.0660 -.1106 .9787 .115 Uiso calc R 1 . H
H18B 1.1384 -.0884 .9534 .115 Uiso calc R 1 . H
H18C 1.0373 -.0643 .9011 .115 Uiso calc R 1 . H
C19 1.2755(3) .1177(4) 1.0388(3) .0468(12) Uani d . 1 . C
C20 1.3565(3) .0777(4) 1.0465(3) .0497(13) Uani d . 1 . C
H20 1.3633 .0686 1.0051 .060 Uiso calc R 1 . H
C21 1.4267(4) .0514(5) 1.1124(3) .0553(14) Uani d . 1 . C
C22 1.5137(4) .0114(6) 1.1203(4) .073(2) Uani d . 1 . C
H22A 1.5224 .0371 1.0807 .110 Uiso calc R 1 . H
H22B 1.5133 -.0651 1.1200 .110 Uiso calc R 1 . H
H22C 1.5615 .0364 1.1652 .110 Uiso calc R 1 . H
C23 1.4133(4) .0617(5) 1.1733(3) .0568(14) Uani d . 1 . C
H23 1.4591 .0412 1.2182 .068 Uiso calc R 1 . H
C24 1.3348(4) .1012(4) 1.1698(3) .0548(14) Uani d . 1 . C
C25 1.2671(3) .1317(4) 1.1022(3) .0480(13) Uani d . 1 . C
O26 1.1875(2) .1748(3) 1.0961(2) .0530(9) Uani d . 1 . O
C27 1.1901(5) .2849(6) 1.1084(4) .083(2) Uani d . 1 . C
H27A 1.1430 .3041 1.1196 .124 Uiso calc R 1 . H
H27B 1.1822 .3223 1.0656 .124 Uiso calc R 1 . H
H27C 1.2469 .3037 1.1482 .124 Uiso calc R 1 . H
C28 .7844(4) .1748(5) .9182(3) .0579(14) Uani d . 1 . C
H28A .7931 .2512 .9249 .070 Uiso calc R 1 . H
H28B .7205 .1611 .8935 .070 Uiso calc R 1 . H
N29 .8246(3) .1220(4) .9898(2) .0558(12) Uani d . 1 . N
C30 .7895(4) .0134(5) .9834(4) .064(2) Uani d . 1 . C
H30A .7875 -.0198 .9406 .077 Uiso calc R 1 . H
H30B .7287 .0173 .9763 .077 Uiso calc R 1 . H
C31 .8430(5) -.0559(6) 1.0475(4) .069(2) Uani d . 1 . C
H31A .8492 -.0211 1.0911 .083 Uiso calc R 1 . H
H31B .8117 -.1228 1.0423 .083 Uiso calc R 1 . H
O32 .9275(3) -.0763(3) 1.0543(2) .0649(11) Uani d . 1 . O
C33 .9746(5) -.1513(6) 1.1100(4) .083(2) Uani d . 1 . C
H33A .9378 -.2142 1.1023 .100 Uiso calc R 1 . H
H33B .9871 -.1208 1.1565 .100 Uiso calc R 1 . H
C34 1.0589(5) -.1818(5) 1.1109(4) .077(2) Uani d . 1 . C
H34A 1.0912 -.2319 1.1500 .093 Uiso calc R 1 . H
H34B 1.0466 -.2161 1.0655 .093 Uiso calc R 1 . H
O35 1.1110(3) -.0901(3) 1.1208(3) .0758(13) Uani d . 1 . O
C36 1.2042(5) -.1082(6) 1.1433(4) .077(2) Uani d . 1 . C
H36A 1.2214 -.0687 1.1119 .092 Uiso calc R 1 . H
H36B 1.2136 -.1834 1.1383 .092 Uiso calc R 1 . H
C37 1.2622(5) -.0750(6) 1.2201(4) .075(2) Uani d . 1 . C
H37A 1.2485 -.1188 1.2520 .090 Uiso calc R 1 . H
H37B 1.3244 -.0867 1.2325 .090 Uiso calc R 1 . H
C38 .8077(5) .1875(6) 1.0404(4) .069(2) Uani d . 1 . C
H38A .8105 .1430 1.0794 .083 Uiso calc R 1 . H
H38B .7481 .2177 1.0152 .083 Uiso calc R 1 . H
C39 .8748(5) .2756(5) 1.0714(4) .074(2) Uani d . 1 . C
H39A .8773 .3144 1.0322 .089 Uiso calc R 1 . H
H39B .8558 .3248 1.0974 .089 Uiso calc R 1 . H
O40 .9617(3) .2365(4) 1.1194(2) .0741(12) Uani d . 1 . O
C41 .9760(6) .2338(7) 1.1927(4) .087(2) Uani d . 1 . C
H41A .9311 .1889 1.1957 .105 Uiso calc R 1 . H
H41B .9700 .3051 1.2079 .105 Uiso calc R 1 . H
C42 1.0650(6) .1924(6) 1.2407(4) .089(2) Uani d . 1 . C
H42A 1.1099 .2350 1.2360 .106 Uiso calc R 1 . H
H42B 1.0761 .1961 1.2907 .106 Uiso calc R 1 . H
O43 1.0704(3) .0847(4) 1.2217(3) .0797(13) Uani d . 1 . O
C44 1.1403(6) .0236(7) 1.2770(4) .089(2) Uani d . 1 . C
H44A 1.1324 -.0506 1.2623 .107 Uiso calc R 1 . H
H44B 1.1347 .0286 1.3211 .107 Uiso calc R 1 . H
C45 1.2327(5) .0573(7) 1.2934(3) .080(2) Uani d . 1 . C
H45A 1.2404 .1325 1.3056 .096 Uiso calc R 1 . H
H45B 1.2761 .0179 1.3351 .096 Uiso calc R 1 . H
N46 1.2490(3) .0384(4) 1.2318(2) .0600(13) Uani d . 1 . N
C47 1.3231(4) .1071(6) 1.2369(3) .064(2) Uani d . 1 . C
H47A 1.3783 .0853 1.2785 .077 Uiso calc R 1 . H
H47B 1.3112 .1803 1.2446 .077 Uiso calc R 1 . H
Na48 1.0342(2) .0856(2) 1.07453(15) .0728(7) Uani d . 1 . Na+
S49 .5108(6) -.1243(6) 1.4374(4) .283(4) Uani d . 1 . S
C50 .5332(8) -.0957(12) 1.3746(7) .123(4) Uani d . 1 . C
N51 .5520(7) -.0682(11) 1.3351(6) .157(5) Uani d . 1 . N

loop_
_atom_type_symbol
_atom_type_description
_atom_type_scat_dispersion_real
_atom_type_scat_dispersion_imag
_atom_type_scat_source
Na Na+ 0.0362 0.0249 'International Tables Vol C Tables 4.2.6.8 and 6.1.1.4'
S S 0.1246 0.1234 'International Tables Vol C Tables 4.2.6.8 and 6.1.1.4'
O O 0.0106 0.0060 'International Tables Vol C Tables 4.2.6.8 and 6.1.1.4'
N N 0.0061 0.0033 'International Tables Vol C Tables 4.2.6.8 and 6.1.1.4'
C C 0.0033 0.0016 'International Tables Vol C Tables 4.2.6.8 and 6.1.1.4'
H H 0.0000 0.0000 'International Tables Vol C Tables 4.2.6.8 and 6.1.1.4'

loop_
_geom_angle_atom_site_label_1
_geom_angle_atom_site_label_2
_geom_angle_atom_site_label_3
_geom_angle
_geom_angle_publ_flag
C2 C1 C7 117.9(5) no
C2 C1 C28 123.0(5) no
C7 C1 C28 119.0(5) no
C1 C2 C3 122.3(5) no
C2 C3 C4 120.8(5) no
C2 C3 C5 118.6(5) no
C4 C3 C5 120.5(5) no
C3 C5 C6 121.3(5) no
C5 C6 C7 119.1(5) no
C5 C6 C10 121.0(5) no
C7 C6 C10 120.0(5) no
C1 C7 C6 120.8(5) no
C1 C7 O8 118.3(5) no
C6 C7 O8 120.8(5) no
C7 O8 C9 114.4(4) no
C6 C10 C11 120.4(5) no
C6 C10 C16 119.9(5) no
C11 C10 C16 119.5(5) no
C10 C11 C12 121.4(5) no
C11 C12 C13 121.1(5) no
C11 C12 C14 117.2(5) no
C13 C12 C14 121.7(5) no
C12 C14 C15 122.9(5) no
C14 C15 C16 117.8(5) no
C14 C15 C19 119.3(5) no
C16 C15 C19 122.9(5) no
C10 C16 C15 121.0(5) no
C10 C16 O17 119.2(4) no
C15 C16 O17 119.8(4) no
C16 O17 C18 113.7(4) no
C15 C19 C20 120.5(5) no
C15 C19 C25 121.9(5) no
C20 C19 C25 117.6(5) no
C19 C20 C21 122.9(5) no
C20 C21 C22 122.5(5) no
C20 C21 C23 117.3(5) no
C22 C21 C23 120.2(5) no
C21 C23 C24 122.9(5) no
C23 C24 C25 117.7(5) no
C23 C24 C47 120.5(5) no
C25 C24 C47 121.8(5) no
C19 C25 C24 121.5(5) no
C19 C25 O26 118.6(5) no
C24 C25 O26 119.9(5) no
C25 O26 C27 114.7(5) no
C1 C28 N29 112.0(5) no
C28 N29 C30 110.4(5) no
C28 N29 C38 108.9(5) no
C30 N29 C38 112.3(5) no
N29 C30 C31 114.1(5) no
C30 C31 O32 111.1(5) no
C31 O32 C33 111.3(5) no
O32 C33 C34 110.7(6) no
C33 C34 O35 109.1(6) no
C34 O35 C36 115.8(5) no
O35 C36 C37 112.1(6) no
C36 C37 N46 111.8(6) no
N29 C38 C39 111.2(5) no
C38 C39 O40 112.0(6) no
C39 O40 C41 111.2(5) no
O40 C41 C42 110.2(6) no
C41 C42 O43 109.1(7) no
C42 O43 C44 114.9(6) no
O43 C44 C45 114.5(6) no
C44 C45 N46 111.1(6) no
C37 N46 C45 114.1(5) no
C37 N46 C47 112.6(5) no
C45 N46 C47 110.1(5) no
C24 C47 N46 112.2(5) no
S49 C50 N51 173.5(14) no

loop_
_geom_bond_atom_site_label_1
_geom_bond_atom_site_label_2
_geom_bond_site_symmetry_1
_geom_bond_site_symmetry_2
_geom_bond_distance
_geom_bond_publ_flag
C1 C2 . . 1.380(8) no
C1 C7 . . 1.411(8) no
C1 C28 . . 1.507(8) no
C2 C3 . . 1.390(8) no
C3 C4 . . 1.518(8) no
C3 C5 . . 1.364(8) no
C5 C6 . . 1.407(7) no
C6 C7 . . 1.373(7) no
C6 C10 . . 1.481(7) no
C7 O8 . . 1.385(6) no
O8 C9 . . 1.416(8) no
C10 C11 . . 1.373(8) no
C10 C16 . . 1.392(7) no
C11 C12 . . 1.396(8) no
C12 C13 . . 1.498(9) no
C12 C14 . . 1.385(8) no
C14 C15 . . 1.392(8) no
C15 C16 . . 1.376(7) no
C15 C19 . . 1.486(7) no
C16 O17 . . 1.398(6) no
O17 C18 . . 1.419(7) no
C19 C20 . . 1.396(7) no
C19 C25 . . 1.405(7) no
C20 C21 . . 1.372(8) no
C21 C22 . . 1.490(8) no
C21 C23 . . 1.397(8) no
C23 C24 . . 1.386(8) no
C24 C25 . . 1.391(8) no
C24 C47 . . 1.504(8) no
C25 O26 . . 1.399(6) no
O26 C27 . . 1.401(8) no
C28 N29 . . 1.477(8) no
N29 C30 . . 1.467(8) no
N29 C38 . . 1.467(8) no
C30 C31 . . 1.494(9) no
C31 O32 . . 1.391(8) no
O32 C33 . . 1.416(9) no
C33 C34 . . 1.467(11) no
C34 O35 . . 1.404(8) no
O35 C36 . . 1.436(9) no
C36 C37 . . 1.494(10) no
C37 N46 . . 1.478(9) no
C38 C39 . . 1.497(10) no
C39 O40 . . 1.423(9) no
O40 C41 . . 1.433(9) no
C41 C42 . . 1.459(12) no
C42 O43 . . 1.423(10) no
O43 C44 . . 1.429(9) no
C44 C45 . . 1.495(11) no
C45 N46 . . 1.455(8) no
N46 C47 . . 1.482(8) no
S49 C50 . . 1.567(15) no
C50 N51 . . 1.07(2) no
Na48 O8 . . 2.765(5) no
Na48 O17 . . 2.685(4) no
Na48 O26 . . 2.661(5) no
Na48 O32 . . 2.617(5) no
Na48 O35 . . 2.510(5) no
Na48 O40 . . 2.652(5) no
Na48 O43 . . 2.836(6) no
Na48 N29 . . 3.167(5) no
Na48 N46 . . 3.627(6) no
Na48 C7 . . 3.498(6) no
Na48 C18 . . 3.587(8) no
Na48 C27 . . 3.457(8) no
Na48 C31 . . 3.495(8) no
Na48 C33 . . 3.331(8) no
Na48 C34 . . 3.421(7) no
Na48 C36 . . 3.517(8) no
Na48 C39 . . 3.575(8) no
Na48 C41 . . 3.574(9) no
Na48 C42 . . 3.520(9) no

loop_
_geom_contact_atom_site_label_1
_geom_contact_atom_site_label_2
_geom_contact_distance
_geom_contact_publ_flag
Na48 O8 2.765(5) no
Na48 O17 2.685(4) no
Na48 O26 2.661(5) no
Na48 O32 2.617(5) no
Na48 O35 2.510(5) no
Na48 O40 2.652(5) no
Na48 O43 2.836(6) no
Na48 N29 3.167(5) no
Na48 N46 3.627(6) no
O8 O17 3.016(5) no
O17 O26 2.769(5) no
O32 O35 2.748(6) no
O40 O43 2.808(7) no
O8 N29 3.012(6) no
O26 N46 3.044(6) no
O32 N29 2.972(6) no
O35 N46 2.890(7) no
O40 N29 2.980(7) no
O43 N46 2.985(7) no
N29 N46 6.646(7) no
C1 C24 7.941(8) no
C28 C47 8.440(8) no

loop_
_geom_torsion_atom_site_label_1
_geom_torsion_atom_site_label_2
_geom_torsion_atom_site_label_3
_geom_torsion_atom_site_label_4
_geom_torsion
_geom_torsion_publ_flag
C2 C1 C7 C6 0.7(8) no
C2 C1 C7 O8 -179.1(5) no
C2 C1 C28 N29 112.1(6) no
C7 C1 C28 N29 -67.2(7) no
C7 C1 C2 C3 0.2(8) no
C28 C1 C2 C3 -179.1(6) no
C1 C2 C3 C4 175.9(5) no
C1 C2 C3 C5 -1.0(8) no
C2 C3 C5 C6 0.8(8) no
C4 C3 C5 C6 -176.1(5) no
C3 C5 C6 C7 0.1(8) no
C3 C5 C6 C10 179.1(5) no
C5 C6 C7 C1 -0.8(8) no
C5 C6 C7 O8 178.9(5) no
C5 C6 C10 C11 67.2(7) no
C5 C6 C10 C16 -117.6(6) no
C7 C6 C10 C11 -113.7(6) no
C7 C6 C10 C16 61.4(7) no
C28 C1 C7 C6 -180.0(5) no
C1 C7 C6 C10 -179.9(5) no
C28 C1 C7 O8 0.3(8) no
C1 C7 O8 C9 -103.9(6) no
C10 C6 C7 O8 -0.1(8) no
C6 C7 O8 C9 76.3(7) no
C6 C10 C11 C12 175.0(5) no
C6 C10 C16 C15 -172.2(5) no
C6 C10 C16 O17 9.8(7) no
C11 C10 C16 C15 3.0(8) no
C11 C10 C16 O17 -175.0(5) no
C16 C10 C11 C12 -0.1(8) no
C10 C11 C12 C13 -179.2(6) no
C10 C11 C12 C14 -1.8(8) no
C11 C12 C14 C15 1.0(9) no
C13 C12 C14 C15 178.3(6) no
C12 C14 C15 C16 1.7(8) no
C12 C14 C15 C19 -177.7(5) no
C14 C15 C16 C10 -3.8(8) no
C14 C15 C16 O17 174.3(5) no
C14 C15 C19 C20 -49.9(8) no
C14 C15 C19 C25 126.8(6) no
C16 C15 C19 C20 130.7(6) no
C16 C15 C19 C25 -52.6(8) no
C10 C16 C15 C19 175.7(5) no
C10 C16 O17 C18 76.5(6) no
C19 C15 C16 O17 -6.3(8) no
C15 C16 O17 C18 -101.6(6) no
C15 C19 C20 C21 177.4(5) no
C15 C19 C25 C24 179.4(5) no
C15 C19 C25 O26 1.2(8) no
C20 C19 C25 C24 -3.8(8) no
C20 C19 C25 O26 178.0(5) no
C25 C19 C20 C21 0.5(8) no
C19 C20 C21 C22 -178.5(6) no
C19 C20 C21 C23 2.6(9) no
C20 C21 C23 C24 -2.9(9) no
C22 C21 C23 C24 178.2(6) no
C21 C23 C24 C25 -0.2(9) no
C21 C23 C24 C47 178.0(6) no
C23 C24 C25 C19 3.5(8) no
C23 C24 C25 O26 -178.2(5) no
C23 C24 C47 N46 -116.9(6) no
C25 C24 C47 N46 61.2(7) no
C19 C25 C24 C47 -174.6(5) no
C19 C25 O26 C27 -96.3(6) no
C47 C24 C25 O26 3.7(8) no
C24 C25 O26 C27 85.4(7) no
C1 C28 N29 C30 -76.5(6) no
C1 C28 N29 C38 159.8(5) no
C28 N29 C30 C31 164.3(5) no
C28 N29 C38 C39 -82.6(6) no
C30 N29 C38 C39 154.8(6) no
C38 N29 C30 C31 -73.9(7) no
N29 C30 C31 O32 -66.6(7) no
C30 C31 O32 C33 -173.4(6) no
C31 O32 C33 C34 173.2(6) no
O32 C33 C34 O35 58.1(8) no
C33 C34 O35 C36 162.9(6) no
C34 O35 C36 C37 -109.2(7) no
O35 C36 C37 N46 -57.3(8) no
C36 C37 N46 C45 129.7(6) no
C36 C37 N46 C47 -103.9(7) no
N29 C38 C39 O40 -69.2(7) no
C38 C39 O40 C41 -91.6(7) no
C39 O40 C41 C42 179.4(6) no
O40 C41 C42 O43 -64.1(8) no
C41 C42 O43 C44 -160.2(7) no
C42 O43 C44 C45 -67.9(9) no
O43 C44 C45 N46 -65.7(8) no
C44 C45 N46 C37 -74.0(8) no
C44 C45 N46 C47 158.3(6) no
C37 N46 C47 C24 58.9(7) no
C45 N46 C47 C24 -172.6(6) no

loop_
_cod_related_entry_id
_cod_related_entry_database
_cod_related_entry_code
1 ChemSpider 30652192
